data_7035074
loop_
_publ_author_name
'Zhang, Long'
'Yan, Tao'
'Han, Ying-Feng'
'Hahn, F. Ekkehardt'
'Jin, Guo-Xin'

_publ_section_title
;
 Synthesis of a new type of alkene metal complex using face-capping
 thione-alkene ligands.
;
_journal_issue 19
_journal_name_full 'Dalton transactions (Cambridge, England : 2003)'
_journal_page_first 8797
_journal_page_last 8800
_journal_paper_doi 10.1039/c5dt01311a
_journal_volume 44
_journal_year 2015
_chemical_formula_sum 'C22 H31 Ir N6 O6 S2'
_chemical_formula_weight 731.84
_chemical_name_systematic
; 
 ? 
;
_space_group_crystal_system triclinic
_space_group_IT_number 2
_space_group_name_Hall '-P 1'
_space_group_name_H-M_alt 'P -1'
_symmetry_space_group_name_Hall '-P 1'
_symmetry_space_group_name_H-M 'P -1'
_atom_sites_solution_hydrogens geom
_audit_creation_method SHELXL-2013
_audit_update_record
;
2015-03-11 deposited with the CCDC.
2015-04-15 downloaded from the CCDC.
;
_cell_angle_alpha 70.6920(10)
_cell_angle_beta 75.0870(10)
_cell_angle_gamma 82.5810(10)
_cell_formula_units_Z 2
_cell_length_a 10.7834(7)
_cell_length_b 11.3480(7)
_cell_length_c 11.3793(7)
_cell_measurement_reflns_used 7290
_cell_measurement_temperature 173(2)
_cell_measurement_theta_max 27.53
_cell_measurement_theta_min 2.42
_cell_volume 1268.42(14)
_computing_cell_refinement 'Bruker SAINT'
_computing_data_collection 'Bruker APEX2'
_computing_data_reduction 'Bruker SAINT'
_computing_molecular_graphics 'Bruker SHELXTL'
_computing_publication_material 'Bruker SHELXTL'
_computing_structure_refinement 'SHELXL-2013 (Sheldrick, 2013)'
_computing_structure_solution 'SHELXS-97 (Sheldrick, 2008)'
_diffrn_ambient_temperature 173(2)
_diffrn_measured_fraction_theta_full 0.976
_diffrn_measured_fraction_theta_max 0.978
_diffrn_measurement_device_type 'Bruker APEX-II CCD'
_diffrn_measurement_method '\f and \w scans'
_diffrn_radiation_type MoK\a
_diffrn_radiation_wavelength 0.71073
_diffrn_reflns_av_R_equivalents 0.0123
_diffrn_reflns_av_unetI/netI 0.0244
_diffrn_reflns_laue_measured_fraction_full 0.976
_diffrn_reflns_laue_measured_fraction_max 0.978
_diffrn_reflns_limit_h_max 13
_diffrn_reflns_limit_h_min -12
_diffrn_reflns_limit_k_max 13
_diffrn_reflns_limit_k_min -13
_diffrn_reflns_limit_l_max 13
_diffrn_reflns_limit_l_min -11
_diffrn_reflns_number 6333
_diffrn_reflns_point_group_measured_fraction_full 0.976
_diffrn_reflns_point_group_measured_fraction_max 0.978
_diffrn_reflns_theta_full 25.242
_diffrn_reflns_theta_max 25.599
_diffrn_reflns_theta_min 1.948
_exptl_absorpt_coefficient_mu 5.479
_exptl_absorpt_correction_T_max 0.746
_exptl_absorpt_correction_T_min 0.622
_exptl_absorpt_correction_type multi-scan
_exptl_absorpt_process_details sadabs
_exptl_crystal_colour yellow
_exptl_crystal_density_diffrn 1.916
_exptl_crystal_description block
_exptl_crystal_F_000 724
_exptl_crystal_size_max 0.240
_exptl_crystal_size_mid 0.200
_exptl_crystal_size_min 0.180
_refine_diff_density_max 2.895
_refine_diff_density_min -1.311
_refine_diff_density_rms 0.245
_refine_ls_extinction_method none
_refine_ls_goodness_of_fit_ref 1.229
_refine_ls_hydrogen_treatment constr
_refine_ls_matrix_type full
_refine_ls_number_parameters 341
_refine_ls_number_reflns 4668
_refine_ls_number_restraints 0
_refine_ls_restrained_S_all 1.229
_refine_ls_R_factor_all 0.0297
_refine_ls_R_factor_gt 0.0254
_refine_ls_shift/su_max 0.002
_refine_ls_shift/su_mean 0.000
_refine_ls_structure_factor_coef Fsqd
_refine_ls_weighting_details
; 
 w=1/[\s^2^(Fo^2^)+(0.0454P)^2^+11.1203P] 
 where P=(Fo^2^+2Fc^2^)/3 
;
_refine_ls_weighting_scheme calc
_refine_ls_wR_factor_gt 0.0674
_refine_ls_wR_factor_ref 0.1049
_reflns_Friedel_coverage 0.000
_reflns_number_gt 4480
_reflns_number_total 4668
_reflns_threshold_expression 'I > 2\s(I)'
_cod_data_source_file c5dt01311a2.cif
_cod_data_source_block 1-(NO3)2
_cod_depositor_comments
;
Adding full bibliography for 7035074--7035080.cif.

2018-03-06
Z value and formula fixed to values more according to usual
chemical conventions.                 miguel
;
_cod_original_formula_sum 'C44 H62 Ir2 N12 O12 S4'
_cod_original_formula_weight 1463.69
_cod_original_formula_units_Z 1
_cod_database_code 7035074
_shelx_space_group_comment
; 
The symmetry employed for this shelxl refinement is uniquely defined 
by the following loop, which should always be used as a source of 
symmetry information in preference to the above space-group names. 
They are only intended as comments. 
;
_shelx_estimated_absorpt_t_min 0.353
_shelx_estimated_absorpt_t_max 0.439
_shelxl_version_number 2013-2

loop_
_space_group_symop_operation_xyz
'x, y, z'
'-x, -y, -z'

loop_
_atom_site_label
_atom_site_type_symbol
_atom_site_fract_x
_atom_site_fract_y
_atom_site_fract_z
_atom_site_U_iso_or_equiv
_atom_site_adp_type
_atom_site_occupancy
_atom_site_site_symmetry_order
_atom_site_calc_flag
_atom_site_refinement_flags_posn
_atom_site_refinement_flags_adp
Ir1 Ir 0.75066(2) 0.73381(2) 0.68168(2) 0.01493(10) Uani 1 1 d . .
S1 S 0.92924(16) 0.67367(16) 0.53556(16) 0.0208(3) Uani 1 1 d . .
S2 S 0.89664(16) 0.86947(16) 0.68947(16) 0.0212(3) Uani 1 1 d . .
N1 N 1.1474(6) 0.5673(5) 0.6261(6) 0.0211(12) Uani 1 1 d . .
N2 N 0.9720(6) 0.4678(5) 0.7292(6) 0.0203(12) Uani 1 1 d . .
N3 N 0.7737(5) 0.8021(5) 0.9483(5) 0.0192(12) Uani 1 1 d . .
N4 N 0.8583(6) 0.9817(6) 0.8746(6) 0.0233(13) Uani 1 1 d . .
N5 N 0.1375(6) 0.7680(6) 0.8757(6) 0.0254(13) Uani 1 1 d . .
N6 N 0.4373(6) 0.7265(6) 0.2127(6) 0.0251(13) Uani 1 1 d . .
O1 O 0.1280(7) 0.6577(6) 0.8773(8) 0.0487(17) Uani 1 1 d . .
O2 O 0.2066(7) 0.8401(7) 0.7832(6) 0.0496(17) Uani 1 1 d . .
O3 O 0.0790(6) 0.8019(6) 0.9685(6) 0.0402(14) Uani 1 1 d . .
O4 O 0.5214(8) 0.7046(9) 0.2691(8) 0.076(3) Uani 1 1 d . .
O5 O 0.4348(7) 0.6761(6) 0.1331(6) 0.0436(15) Uani 1 1 d . .
O6 O 0.3480(10) 0.8042(8) 0.2334(9) 0.078(3) Uani 1 1 d . .
C1 C 1.0193(6) 0.5691(6) 0.6308(7) 0.0188(13) Uani 1 1 d . .
C2 C 1.1788(7) 0.4655(7) 0.7195(7) 0.0246(15) Uani 1 1 d . .
H2 H 1.2621 0.4428 0.7359 0.030 Uiso 1 1 calc R U
C3 C 1.0719(7) 0.4025(6) 0.7847(7) 0.0214(14) Uani 1 1 d . .
H3 H 1.0657 0.3278 0.8551 0.026 Uiso 1 1 calc R U
C4 C 0.8403(7) 0.4396(6) 0.7714(7) 0.0226(14) Uani 1 1 d . .
H4A H 0.8301 0.3592 0.8416 0.027 Uiso 1 1 calc R U
H4B H 0.8098 0.4303 0.7001 0.027 Uiso 1 1 calc R U
C5 C 0.7591(7) 0.5430(6) 0.8185(7) 0.0209(14) Uani 1 1 d . .
H5 H 0.6731 0.5153 0.8740 0.025 Uiso 1 1 calc R U
C6 C 0.8117(6) 0.6259(6) 0.8569(6) 0.0174(13) Uani 1 1 d . .
H6 H 0.9069 0.6149 0.8473 0.021 Uiso 1 1 calc R U
C7 C 0.7402(7) 0.6718(6) 0.9676(6) 0.0194(13) Uani 1 1 d . .
H7A H 0.6466 0.6700 0.9767 0.023 Uiso 1 1 calc R U
H7B H 0.7618 0.6150 1.0476 0.023 Uiso 1 1 calc R U
C8 C 0.8408(7) 0.8808(6) 0.8419(7) 0.0213(14) Uani 1 1 d . .
C9 C 0.8032(7) 0.9637(7) 1.0014(7) 0.0262(15) Uani 1 1 d . .
H9 H 0.8016 1.0200 1.0478 0.031 Uiso 1 1 calc R U
C10 C 0.7508(8) 0.8493(7) 1.0486(7) 0.0271(16) Uani 1 1 d . .
H10 H 0.7069 0.8101 1.1343 0.033 Uiso 1 1 calc R U
C11 C 1.2296(7) 0.6716(7) 0.5465(8) 0.0277(16) Uani 1 1 d . .
H11A H 1.1758 0.7470 0.5180 0.042 Uiso 1 1 calc R U
H11B H 1.2839 0.6509 0.4718 0.042 Uiso 1 1 calc R U
H11C H 1.2841 0.6866 0.5966 0.042 Uiso 1 1 calc R U
C12 C 0.9364(9) 1.0861(7) 0.7893(9) 0.0365(19) Uani 1 1 d . .
H12A H 0.9251 1.1524 0.8291 0.055 Uiso 1 1 calc R U
H12B H 0.9094 1.1185 0.7081 0.055 Uiso 1 1 calc R U
H12C H 1.0270 1.0573 0.7734 0.055 Uiso 1 1 calc R U
C13 C 0.5372(6) 0.7202(6) 0.7278(6) 0.0176(13) Uani 1 1 d . .
C14 C 0.5649(6) 0.8400(7) 0.7232(6) 0.0186(13) Uani 1 1 d . .
C15 C 0.6300(7) 0.9041(6) 0.5947(6) 0.0187(13) Uani 1 1 d . .
C16 C 0.6512(6) 0.8169(6) 0.5212(6) 0.0144(12) Uani 1 1 d . .
C17 C 0.5960(6) 0.7022(7) 0.6044(7) 0.0198(14) Uani 1 1 d . .
C18 C 0.4531(7) 0.6280(7) 0.8365(7) 0.0258(15) Uani 1 1 d . .
H18A H 0.4739 0.6222 0.9172 0.039 Uiso 1 1 calc R U
H18B H 0.4679 0.5457 0.8234 0.039 Uiso 1 1 calc R U
H18C H 0.3628 0.6558 0.8398 0.039 Uiso 1 1 calc R U
C19 C 0.5076(7) 0.9021(7) 0.8276(7) 0.0251(15) Uani 1 1 d . .
H19A H 0.4243 0.9436 0.8152 0.038 Uiso 1 1 calc R U
H19B H 0.5659 0.9640 0.8224 0.038 Uiso 1 1 calc R U
H19C H 0.4960 0.8384 0.9118 0.038 Uiso 1 1 calc R U
C20 C 0.6687(8) 1.0369(7) 0.5424(8) 0.0291(17) Uani 1 1 d . .
H20A H 0.6131 1.0867 0.4862 0.044 Uiso 1 1 calc R U
H20B H 0.7582 1.0402 0.4937 0.044 Uiso 1 1 calc R U
H20C H 0.6603 1.0706 0.6132 0.044 Uiso 1 1 calc R U
C21 C 0.7056(8) 0.8463(7) 0.3808(6) 0.0253(15) Uani 1 1 d . .
H21A H 0.7799 0.7893 0.3653 0.038 Uiso 1 1 calc R U
H21B H 0.7326 0.9327 0.3453 0.038 Uiso 1 1 calc R U
H21C H 0.6401 0.8363 0.3395 0.038 Uiso 1 1 calc R U
C22 C 0.5871(7) 0.5916(7) 0.5649(7) 0.0239(15) Uani 1 1 d . .
H22A H 0.5341 0.6144 0.5018 0.036 Uiso 1 1 calc R U
H22B H 0.5480 0.5240 0.6399 0.036 Uiso 1 1 calc R U
H22C H 0.6734 0.5636 0.5271 0.036 Uiso 1 1 calc R U

loop_
_atom_site_aniso_label
_atom_site_aniso_U_11
_atom_site_aniso_U_22
_atom_site_aniso_U_33
_atom_site_aniso_U_23
_atom_site_aniso_U_13
_atom_site_aniso_U_12
Ir1 0.01396(15) 0.01659(15) 0.01337(15) -0.00291(10) -0.00381(9) -0.00095(9)
S1 0.0186(8) 0.0224(8) 0.0179(8) -0.0049(6) -0.0033(6) 0.0051(6)
S2 0.0201(8) 0.0247(8) 0.0199(8) -0.0080(7) -0.0030(6) -0.0057(7)
N1 0.018(3) 0.020(3) 0.025(3) -0.007(2) -0.003(2) -0.002(2)
N2 0.024(3) 0.014(3) 0.022(3) -0.005(2) -0.006(2) 0.002(2)
N3 0.017(3) 0.024(3) 0.017(3) -0.009(2) -0.003(2) 0.003(2)
N4 0.031(3) 0.021(3) 0.022(3) -0.008(2) -0.010(3) -0.004(2)
N5 0.020(3) 0.026(3) 0.032(3) -0.010(3) -0.010(3) 0.001(2)
N6 0.032(3) 0.019(3) 0.022(3) -0.002(2) -0.005(3) -0.011(3)
O1 0.043(4) 0.030(3) 0.084(5) -0.033(3) -0.016(4) 0.001(3)
O2 0.043(4) 0.049(4) 0.038(4) 0.006(3) 0.000(3) -0.009(3)
O3 0.044(4) 0.041(3) 0.035(3) -0.016(3) 0.000(3) -0.007(3)
O4 0.053(5) 0.090(6) 0.068(5) 0.028(5) -0.038(4) -0.039(4)
O5 0.059(4) 0.042(4) 0.033(3) -0.021(3) -0.001(3) -0.010(3)
O6 0.101(7) 0.059(5) 0.070(6) -0.036(5) 0.005(5) 0.001(5)
C1 0.015(3) 0.019(3) 0.025(3) -0.012(3) -0.004(3) 0.006(3)
C2 0.017(3) 0.028(4) 0.029(4) -0.009(3) -0.006(3) 0.002(3)
C3 0.019(3) 0.014(3) 0.026(4) -0.005(3) -0.006(3) 0.010(3)
C4 0.024(4) 0.016(3) 0.029(4) -0.005(3) -0.007(3) -0.005(3)
C5 0.021(3) 0.012(3) 0.025(3) -0.001(3) -0.003(3) 0.000(3)
C6 0.015(3) 0.026(3) 0.010(3) -0.004(3) -0.004(2) 0.000(3)
C7 0.023(3) 0.019(3) 0.015(3) -0.004(3) -0.002(3) -0.002(3)
C8 0.019(3) 0.018(3) 0.030(4) -0.011(3) -0.008(3) 0.004(3)
C9 0.029(4) 0.028(4) 0.027(4) -0.017(3) -0.007(3) 0.002(3)
C10 0.034(4) 0.030(4) 0.020(4) -0.011(3) -0.007(3) -0.004(3)
C11 0.017(3) 0.022(4) 0.038(4) -0.007(3) 0.001(3) 0.000(3)
C12 0.043(5) 0.021(4) 0.042(5) -0.008(3) -0.001(4) -0.012(3)
C13 0.010(3) 0.020(3) 0.023(3) -0.005(3) -0.006(2) 0.003(2)
C14 0.010(3) 0.027(3) 0.020(3) -0.012(3) -0.003(2) 0.005(3)
C15 0.024(3) 0.013(3) 0.021(3) -0.004(3) -0.012(3) 0.002(3)
C16 0.011(3) 0.018(3) 0.014(3) -0.006(2) -0.007(2) 0.010(2)
C17 0.008(3) 0.026(4) 0.026(4) -0.010(3) -0.005(3) 0.004(3)
C18 0.023(4) 0.028(4) 0.023(4) -0.005(3) 0.000(3) -0.010(3)
C19 0.027(4) 0.024(4) 0.025(4) -0.014(3) -0.003(3) 0.009(3)
C20 0.043(5) 0.013(3) 0.030(4) -0.002(3) -0.012(3) -0.005(3)
C21 0.036(4) 0.027(4) 0.012(3) -0.002(3) -0.012(3) 0.001(3)
C22 0.029(4) 0.026(4) 0.021(3) -0.010(3) -0.010(3) -0.003(3)

loop_
_atom_type_symbol
_atom_type_description
_atom_type_scat_dispersion_real
_atom_type_scat_dispersion_imag
_atom_type_scat_source
C C 0.0033 0.0016 'International Tables Vol C Tables 4.2.6.8 and 6.1.1.4'
H H 0.0000 0.0000 'International Tables Vol C Tables 4.2.6.8 and 6.1.1.4'
N N 0.0061 0.0033 'International Tables Vol C Tables 4.2.6.8 and 6.1.1.4'
O O 0.0106 0.0060 'International Tables Vol C Tables 4.2.6.8 and 6.1.1.4'
S S 0.1246 0.1234 'International Tables Vol C Tables 4.2.6.8 and 6.1.1.4'
Ir Ir -1.4442 7.9887 'International Tables Vol C Tables 4.2.6.8 and 6.1.1.4'

loop_
_geom_angle_atom_site_label_1
_geom_angle_atom_site_label_2
_geom_angle_atom_site_label_3
_geom_angle
C6 Ir1 C17 129.8(3)
C6 Ir1 C5 36.9(3)
C17 Ir1 C5 96.2(3)
C6 Ir1 C14 111.5(2)
C17 Ir1 C14 63.6(2)
C5 Ir1 C14 113.8(3)
C6 Ir1 C16 167.3(2)
C17 Ir1 C16 37.7(3)
C5 Ir1 C16 132.6(3)
C14 Ir1 C16 63.2(2)
C6 Ir1 C13 105.8(2)
C17 Ir1 C13 38.3(2)
C5 Ir1 C13 87.5(2)
C14 Ir1 C13 36.8(2)
C16 Ir1 C13 62.6(2)
C6 Ir1 C15 143.6(2)
C17 Ir1 C15 62.9(2)
C5 Ir1 C15 148.6(3)
C14 Ir1 C15 37.2(2)
C16 Ir1 C15 37.7(2)
C13 Ir1 C15 61.5(2)
C6 Ir1 S2 78.75(18)
C17 Ir1 S2 150.09(19)
C5 Ir1 S2 113.67(19)
C14 Ir1 S2 100.75(18)
C16 Ir1 S2 113.17(18)
C13 Ir1 S2 136.83(18)
C15 Ir1 S2 88.99(17)
C6 Ir1 S1 97.12(18)
C17 Ir1 S1 98.51(18)
C5 Ir1 S1 89.03(19)
C14 Ir1 S1 151.42(18)
C16 Ir1 S1 88.87(16)
C13 Ir1 S1 135.67(18)
C15 Ir1 S1 115.76(18)
S2 Ir1 S1 84.12(6)
C1 S1 Ir1 104.6(2)
C8 S2 Ir1 102.5(2)
C2 N1 C1 109.3(6)
C2 N1 C11 126.4(6)
C1 N1 C11 123.5(6)
C1 N2 C3 108.8(6)
C1 N2 C4 124.5(6)
C3 N2 C4 126.6(6)
C8 N3 C10 110.7(6)
C8 N3 C7 127.4(6)
C10 N3 C7 121.4(6)
C8 N4 C9 109.8(6)
C8 N4 C12 124.2(6)
C9 N4 C12 125.7(6)
O2 N5 O3 120.4(7)
O2 N5 O1 120.1(7)
O3 N5 O1 119.4(7)
O4 N6 O5 122.7(9)
O4 N6 O6 119.7(9)
O5 N6 O6 117.6(8)
N2 C1 N1 106.5(6)
N2 C1 S1 124.1(5)
N1 C1 S1 129.3(5)
C3 C2 N1 108.4(6)
C2 C3 N2 106.9(6)
N2 C4 C5 110.8(6)
C6 C5 C4 122.3(6)
C6 C5 Ir1 70.2(4)
C4 C5 Ir1 119.0(5)
C5 C6 C7 122.0(6)
C5 C6 Ir1 72.9(4)
C7 C6 Ir1 111.1(4)
N3 C7 C6 111.5(5)
N3 C8 N4 105.9(6)
N3 C8 S2 130.8(5)
N4 C8 S2 123.3(6)
C10 C9 N4 106.9(6)
C9 C10 N3 106.6(6)
C14 C13 C17 108.6(6)
C14 C13 C18 127.1(6)
C17 C13 C18 124.2(6)
C14 C13 Ir1 71.0(4)
C17 C13 Ir1 69.0(4)
C18 C13 Ir1 129.2(5)
C13 C14 C15 108.3(6)
C13 C14 C19 125.3(6)
C15 C14 C19 125.0(6)
C13 C14 Ir1 72.1(4)
C15 C14 Ir1 73.1(4)
C19 C14 Ir1 131.6(5)
C14 C15 C16 107.8(6)
C14 C15 C20 127.2(6)
C16 C15 C20 125.1(6)
C14 C15 Ir1 69.7(4)
C16 C15 Ir1 69.7(3)
C20 C15 Ir1 126.6(5)
C17 C16 C15 107.6(6)
C17 C16 C21 125.7(6)
C15 C16 C21 126.3(6)
C17 C16 Ir1 69.6(4)
C15 C16 Ir1 72.5(4)
C21 C16 Ir1 129.0(5)
C16 C17 C13 107.4(6)
C16 C17 C22 125.2(6)
C13 C17 C22 127.0(6)
C16 C17 Ir1 72.7(4)
C13 C17 Ir1 72.7(4)
C22 C17 Ir1 125.9(5)

loop_
_geom_bond_atom_site_label_1
_geom_bond_atom_site_label_2
_geom_bond_distance
Ir1 C6 2.182(6)
Ir1 C17 2.191(7)
Ir1 C5 2.217(6)
Ir1 C14 2.226(6)
Ir1 C16 2.232(6)
Ir1 C13 2.240(6)
Ir1 C15 2.270(6)
Ir1 S2 2.3756(17)
Ir1 S1 2.3878(17)
S1 C1 1.709(7)
S2 C8 1.725(7)
N1 C2 1.360(10)
N1 C1 1.366(9)
N1 C11 1.468(9)
N2 C1 1.357(9)
N2 C3 1.394(9)
N2 C4 1.420(9)
N3 C8 1.337(9)
N3 C10 1.370(9)
N3 C7 1.499(9)
N4 C8 1.364(9)
N4 C9 1.368(10)
N4 C12 1.459(10)
N5 O2 1.232(9)
N5 O3 1.235(9)
N5 O1 1.263(9)
N6 O4 1.197(10)
N6 O5 1.227(9)
N6 O6 1.250(11)
C2 C3 1.347(10)
C4 C5 1.530(10)
C5 C6 1.392(10)
C6 C7 1.510(9)
C9 C10 1.366(11)
C13 C14 1.411(10)
C13 C17 1.454(10)
C13 C18 1.503(9)
C14 C15 1.435(10)
C14 C19 1.534(9)
C15 C16 1.456(9)
C15 C20 1.497(9)
C16 C17 1.428(10)
C16 C21 1.491(9)
C17 C22 1.487(10)

loop_
_geom_torsion_atom_site_label_1
_geom_torsion_atom_site_label_2
_geom_torsion_atom_site_label_3
_geom_torsion_atom_site_label_4
_geom_torsion
C3 N2 C1 N1 -0.6(7)
C4 N2 C1 N1 176.0(6)
C3 N2 C1 S1 179.2(5)
C4 N2 C1 S1 -4.2(10)
C2 N1 C1 N2 0.7(8)
C11 N1 C1 N2 -169.7(6)
C2 N1 C1 S1 -179.1(6)
C11 N1 C1 S1 10.5(10)
Ir1 S1 C1 N2 51.7(6)
Ir1 S1 C1 N1 -128.5(6)
C1 N1 C2 C3 -0.5(8)
C11 N1 C2 C3 169.6(7)
N1 C2 C3 N2 0.1(8)
C1 N2 C3 C2 0.3(8)
C4 N2 C3 C2 -176.2(6)
C1 N2 C4 C5 -61.8(9)
C3 N2 C4 C5 114.2(7)
N2 C4 C5 C6 -21.2(9)
N2 C4 C5 Ir1 62.6(7)
C4 C5 C6 C7 -142.9(7)
Ir1 C5 C6 C7 104.6(6)
C4 C5 C6 Ir1 112.5(6)
C8 N3 C7 C6 10.1(9)
C10 N3 C7 C6 -161.2(6)
C5 C6 C7 N3 -148.4(6)
Ir1 C6 C7 N3 -65.9(6)
C10 N3 C8 N4 -1.4(8)
C7 N3 C8 N4 -173.5(6)
C10 N3 C8 S2 179.6(6)
C7 N3 C8 S2 7.6(11)
C9 N4 C8 N3 0.8(8)
C12 N4 C8 N3 174.7(7)
C9 N4 C8 S2 179.8(5)
C12 N4 C8 S2 -6.3(11)
Ir1 S2 C8 N3 25.7(7)
Ir1 S2 C8 N4 -153.1(6)
C8 N4 C9 C10 0.2(9)
C12 N4 C9 C10 -173.6(8)
N4 C9 C10 N3 -1.1(9)
C8 N3 C10 C9 1.6(9)
C7 N3 C10 C9 174.2(6)
C17 C13 C14 C15 5.6(7)
C18 C13 C14 C15 -170.1(6)
Ir1 C13 C14 C15 64.6(4)
C17 C13 C14 C19 172.2(6)
C18 C13 C14 C19 -3.5(11)
Ir1 C13 C14 C19 -128.8(7)
C17 C13 C14 Ir1 -59.0(4)
C18 C13 C14 Ir1 125.3(7)
C13 C14 C15 C16 -4.4(7)
C19 C14 C15 C16 -171.1(6)
Ir1 C14 C15 C16 59.6(4)
C13 C14 C15 C20 174.8(7)
C19 C14 C15 C20 8.2(11)
Ir1 C14 C15 C20 -121.2(7)
C13 C14 C15 Ir1 -64.0(4)
C19 C14 C15 Ir1 129.4(7)
C14 C15 C16 C17 1.5(7)
C20 C15 C16 C17 -177.7(7)
Ir1 C15 C16 C17 61.1(4)
C14 C15 C16 C21 174.5(6)
C20 C15 C16 C21 -4.8(11)
Ir1 C15 C16 C21 -126.0(7)
C14 C15 C16 Ir1 -59.6(4)
C20 C15 C16 Ir1 121.2(7)
C15 C16 C17 C13 1.9(7)
C21 C16 C17 C13 -171.1(6)
Ir1 C16 C17 C13 64.8(4)
C15 C16 C17 C22 174.8(6)
C21 C16 C17 C22 1.9(10)
Ir1 C16 C17 C22 -122.2(7)
C15 C16 C17 Ir1 -63.0(4)
C21 C16 C17 Ir1 124.0(6)
C14 C13 C17 C16 -4.6(7)
C18 C13 C17 C16 171.2(6)
Ir1 C13 C17 C16 -64.9(4)
C14 C13 C17 C22 -177.5(6)
C18 C13 C17 C22 -1.6(11)
Ir1 C13 C17 C22 122.3(7)
C14 C13 C17 Ir1 60.3(5)
C18 C13 C17 Ir1 -123.9(6)
